data_2217243
loop_
_publ_author_name
'Ma, Yu-Tao'
'Zhao, Qi-Hua'

_publ_section_title
;<i>catena</i>-Poly[[silver(I)-\m-<i>N</i>-(3-pyridylmethyl)pyridine-4-carboxamide]
 nitrate monohydrate]
;
_journal_coeditor_code PK2069
_journal_issue 1
_journal_name_full 'Acta Crystallographica Section E'
_journal_page_first m110
_journal_page_last m110
_journal_paper_doi 10.1107/S1600536807064744
_journal_volume 64
_journal_year 2008
_chemical_formula_iupac '[Ag (C12 H11 N3 O)] N O3, H2 O'
_chemical_formula_moiety 'C12 H11 Ag N3 O1 +, N1 O3 -, H2 O'
_chemical_formula_sum 'C12 H13 Ag N4 O5'
_chemical_formula_weight 401.13
_chemical_name_systematic
;
catena-Poly[[silver(I)-\m-N-(3-pyridylmethyl)pyridine-4-carboxamide] nitrate
monohydrate]
;
_space_group_IT_number 14
_symmetry_cell_setting monoclinic
_symmetry_space_group_name_Hall '-P 2ybc'
_symmetry_space_group_name_H-M 'P 1 21/c 1'
_atom_sites_solution_hydrogens geom
_atom_sites_solution_primary direct
_atom_sites_solution_secondary difmap
_audit_creation_method SHELXL-97
_cell_angle_alpha 90.00
_cell_angle_beta 94.21(3)
_cell_angle_gamma 90.00
_cell_formula_units_Z 4
_cell_length_a 12.177(2)
_cell_length_b 13.022(3)
_cell_length_c 8.9109(18)
_cell_measurement_reflns_used 5866
_cell_measurement_temperature 293(2)
_cell_measurement_theta_max 27.5
_cell_measurement_theta_min 3.2
_cell_volume 1409.2(5)
_computing_cell_refinement 'CrystalClear (Rigaku/MSC, 2003)'
_computing_data_collection 'CrystalClear (Rigaku/MSC, 2003)'
_computing_data_reduction 'CrystalClear (Rigaku/MSC, 2003)'
_computing_molecular_graphics 'SHELXTL (Sheldrick, 1999)'
_computing_publication_material 'SHELXTL (Sheldrick, 1999)'
_computing_structure_refinement 'SHELXL97 (Sheldrick, 1997)'
_computing_structure_solution 'SHELXS97 (Sheldrick, 1997)'
_diffrn_ambient_temperature 293(2)
_diffrn_measured_fraction_theta_full 0.999
_diffrn_measured_fraction_theta_max 0.999
_diffrn_measurement_device_type 'Rigaku Mercury CCD diffractometer'
_diffrn_measurement_method \w
_diffrn_radiation_monochromator graphite
_diffrn_radiation_source 'fine-focus sealed tube'
_diffrn_radiation_type MoK\a
_diffrn_radiation_wavelength 0.71073
_diffrn_reflns_av_R_equivalents 0.0652
_diffrn_reflns_av_sigmaI/netI 0.0495
_diffrn_reflns_limit_h_max 15
_diffrn_reflns_limit_h_min -15
_diffrn_reflns_limit_k_max 16
_diffrn_reflns_limit_k_min -16
_diffrn_reflns_limit_l_max 11
_diffrn_reflns_limit_l_min -11
_diffrn_reflns_number 14304
_diffrn_reflns_theta_full 27.48
_diffrn_reflns_theta_max 27.48
_diffrn_reflns_theta_min 3.13
_diffrn_standards_number 0
_exptl_absorpt_coefficient_mu 1.461
_exptl_absorpt_correction_T_max 0.742
_exptl_absorpt_correction_T_min 0.503
_exptl_absorpt_correction_type multi-scan
_exptl_absorpt_process_details '(CrystalClear; Rigaku/MSC, 2003)'
_exptl_crystal_colour Colorless
_exptl_crystal_density_diffrn 1.891
_exptl_crystal_density_method 'not measured'
_exptl_crystal_description Block
_exptl_crystal_F_000 800
_exptl_crystal_size_max 0.6
_exptl_crystal_size_mid 0.4
_exptl_crystal_size_min 0.2
_refine_diff_density_max 0.354
_refine_diff_density_min -0.427
_refine_ls_extinction_method none
_refine_ls_goodness_of_fit_ref 1.061
_refine_ls_hydrogen_treatment constr
_refine_ls_matrix_type full
_refine_ls_number_parameters 199
_refine_ls_number_reflns 3230
_refine_ls_number_restraints 0
_refine_ls_restrained_S_all 1.061
_refine_ls_R_factor_all 0.0658
_refine_ls_R_factor_gt 0.0424
_refine_ls_shift/su_max 0.000
_refine_ls_shift/su_mean 0.000
_refine_ls_structure_factor_coef Fsqd
_refine_ls_weighting_details 'calc w=1/[\s^2^(Fo^2^)+(0.0433P)^2^+0.2355P] where P=(Fo^2^+2Fc^2^)/3'
_refine_ls_weighting_scheme calc
_refine_ls_wR_factor_gt 0.0921
_refine_ls_wR_factor_ref 0.1014
_reflns_number_gt 2399
_reflns_number_total 3230
_reflns_threshold_expression I>2\s(I)
_cod_data_source_file pk2069.cif
_cod_data_source_block I
_cod_original_sg_symbol_H-M 'P 21/c'
_cod_database_code 2217243
_cod_database_fobs_code 2217243

loop_
_symmetry_equiv_pos_as_xyz
'x, y, z'
'-x, y+1/2, -z+1/2'
'-x, -y, -z'
'x, -y-1/2, z-1/2'

loop_
_atom_site_type_symbol
_atom_site_label
_atom_site_fract_x
_atom_site_fract_y
_atom_site_fract_z
_atom_site_U_iso_or_equiv
_atom_site_adp_type
_atom_site_calc_flag
_atom_site_refinement_flags
_atom_site_occupancy
Ag Ag1 -0.01568(2) 0.32484(2) 0.11987(4) 0.04917(14) Uani d . 1
N N3 0.1306(2) 0.3030(2) 0.0011(3) 0.0377(7) Uani d . 1
C C9 0.1867(3) 0.3832(3) -0.0444(4) 0.0453(9) Uani d . 1
H H9A 0.1644 0.4486 -0.0176 0.054 Uiso calc R 1
C C7 0.2524(3) 0.1954(3) -0.1219(4) 0.0426(9) Uani d . 1
H H7A 0.2731 0.1291 -0.1467 0.051 Uiso calc R 1
C C8 0.1637(3) 0.2107(3) -0.0387(4) 0.0448(9) Uani d . 1
H H8A 0.1249 0.1537 -0.0087 0.054 Uiso calc R 1
C C11 0.3109(3) 0.2785(3) -0.1690(4) 0.0321(7) Uani d . 1
C C10 0.2755(3) 0.3746(3) -0.1283(4) 0.0418(9) Uani d . 1
H H10A 0.3120 0.4331 -0.1580 0.050 Uiso calc R 1
C C12 0.4107(3) 0.2716(3) -0.2571(4) 0.0348(8) Uani d . 1
N N4 0.4370(2) 0.1789(2) -0.3061(3) 0.0396(7) Uani d . 1
H H4A 0.3962 0.1273 -0.2872 0.047 Uiso calc R 1
C C13 0.5327(3) 0.1630(3) -0.3904(4) 0.0444(9) Uani d . 1
H H13A 0.5431 0.2231 -0.4520 0.053 Uiso calc R 1
H H13B 0.5188 0.1051 -0.4576 0.053 Uiso calc R 1
C C4 0.6375(3) 0.1431(3) -0.2938(4) 0.0335(8) Uani d . 1
C C5 0.7368(3) 0.1578(3) -0.3533(4) 0.0358(8) Uani d . 1
H H5A 0.7365 0.1849 -0.4499 0.043 Uiso calc R 1
N N1 0.8337(2) 0.1358(2) -0.2817(3) 0.0387(7) Uani d . 1
C C1 0.8340(3) 0.0972(3) -0.1428(4) 0.0472(9) Uani d . 1
H H1B 0.9007 0.0798 -0.0917 0.057 Uiso calc R 1
C C2 0.7385(3) 0.0825(3) -0.0737(4) 0.0485(10) Uani d . 1
H H2A 0.7410 0.0577 0.0243 0.058 Uiso calc R 1
C C3 0.6391(3) 0.1044(3) -0.1492(4) 0.0413(9) Uani d . 1
H H3A 0.5738 0.0933 -0.1038 0.050 Uiso calc R 1
O O1 0.4653(2) 0.3480(2) -0.2803(3) 0.0550(8) Uani d . 1
O O2 -0.0055(2) 0.1263(3) 0.1929(4) 0.0669(8) Uani d . 1
N N2 -0.0802(3) 0.0813(3) 0.2490(3) 0.0427(7) Uani d . 1
O O3 -0.1439(3) 0.1264(3) 0.3279(4) 0.0735(9) Uani d . 1
O O1W 0.6452(2) 0.4755(2) -0.2057(4) 0.0624(8) Uani d . 1
H H1WA 0.5932 0.4332 -0.2267 0.075 Uiso d R 1
H H1WB 0.7033 0.4393 -0.1928 0.075 Uiso d R 1
O O4 -0.0959(3) -0.0117(2) 0.2228(4) 0.0702(9) Uani d . 1

loop_
_atom_site_aniso_label
_atom_site_aniso_U_11
_atom_site_aniso_U_22
_atom_site_aniso_U_33
_atom_site_aniso_U_12
_atom_site_aniso_U_13
_atom_site_aniso_U_23
Ag1 0.03123(18) 0.0563(2) 0.0621(2) 0.00455(13) 0.01775(14) -0.00438(15)
N3 0.0300(16) 0.0400(18) 0.0435(18) 0.0011(13) 0.0066(13) -0.0052(13)
C9 0.042(2) 0.034(2) 0.061(3) 0.0054(17) 0.0109(19) -0.0029(18)
C7 0.041(2) 0.033(2) 0.057(2) -0.0023(16) 0.0209(18) -0.0077(16)
C8 0.039(2) 0.043(2) 0.055(2) -0.0071(17) 0.0197(18) -0.0027(18)
C11 0.0277(17) 0.0366(19) 0.0319(18) 0.0012(15) 0.0013(14) 0.0008(14)
C10 0.039(2) 0.035(2) 0.053(2) -0.0021(17) 0.0105(17) 0.0004(17)
C12 0.0267(18) 0.042(2) 0.0363(19) -0.0045(16) 0.0048(14) -0.0007(16)
N4 0.0270(15) 0.0483(19) 0.0448(18) -0.0020(13) 0.0127(13) -0.0045(14)
C13 0.032(2) 0.062(3) 0.041(2) 0.0028(18) 0.0105(16) -0.0027(17)
C4 0.0324(19) 0.0360(18) 0.0324(18) 0.0020(15) 0.0060(15) -0.0046(14)
C5 0.0305(18) 0.041(2) 0.0373(19) 0.0019(15) 0.0103(15) 0.0014(15)
N1 0.0285(16) 0.0443(17) 0.0447(18) -0.0018(14) 0.0108(13) 0.0025(14)
C1 0.036(2) 0.056(3) 0.050(2) 0.0012(18) 0.0028(17) 0.0017(19)
C2 0.045(2) 0.066(3) 0.036(2) 0.002(2) 0.0075(17) 0.0058(18)
C3 0.037(2) 0.048(2) 0.041(2) -0.0032(17) 0.0150(16) -0.0004(17)
O1 0.0404(16) 0.0537(17) 0.073(2) -0.0142(13) 0.0212(14) -0.0028(14)
O2 0.055(2) 0.068(2) 0.080(2) -0.0126(16) 0.0235(16) 0.0100(18)
N2 0.0371(18) 0.050(2) 0.0413(18) -0.0045(15) 0.0028(14) 0.0039(15)
O3 0.066(2) 0.076(2) 0.082(2) -0.0028(18) 0.0310(18) -0.0178(18)
O1W 0.0471(17) 0.0461(17) 0.094(2) -0.0057(14) 0.0067(15) -0.0046(15)
O4 0.068(2) 0.0443(18) 0.098(3) -0.0020(16) 0.0053(18) 0.0006(16)

loop_
_atom_type_symbol
_atom_type_description
_atom_type_scat_dispersion_real
_atom_type_scat_dispersion_imag
_atom_type_scat_source
C C 0.0033 0.0016 'International Tables Vol C Tables 4.2.6.8 and 6.1.1.4'
H H 0.0000 0.0000 'International Tables Vol C Tables 4.2.6.8 and 6.1.1.4'
N N 0.0061 0.0033 'International Tables Vol C Tables 4.2.6.8 and 6.1.1.4'
O O 0.0106 0.0060 'International Tables Vol C Tables 4.2.6.8 and 6.1.1.4'
Ag Ag -0.8971 1.1015 'International Tables Vol C Tables 4.2.6.8 and 6.1.1.4'

loop_
_geom_angle_atom_site_label_1
_geom_angle_atom_site_label_2
_geom_angle_atom_site_label_3
_geom_angle_site_symmetry_1
_geom_angle_site_symmetry_3
_geom_angle
N1 Ag1 N3 4_466 . 172.19(11)
C8 N3 C9 . . 117.3(3)
C8 N3 Ag1 . . 122.0(2)
C9 N3 Ag1 . . 120.5(2)
N3 C9 C10 . . 123.3(3)
N3 C9 H9A . . 118.3
C10 C9 H9A . . 118.3
C8 C7 C11 . . 119.8(3)
C8 C7 H7A . . 120.1
C11 C7 H7A . . 120.1
N3 C8 C7 . . 123.0(3)
N3 C8 H8A . . 118.5
C7 C8 H8A . . 118.5
C7 C11 C10 . . 117.0(3)
C7 C11 C12 . . 124.8(3)
C10 C11 C12 . . 118.3(3)
C9 C10 C11 . . 119.6(4)
C9 C10 H10A . . 120.2
C11 C10 H10A . . 120.2
O1 C12 N4 . . 122.4(3)
O1 C12 C11 . . 120.8(3)
N4 C12 C11 . . 116.8(3)
C12 N4 C13 . . 121.5(3)
C12 N4 H4A . . 119.2
C13 N4 H4A . . 119.2
N4 C13 C4 . . 114.1(3)
N4 C13 H13A . . 108.7
C4 C13 H13A . . 108.7
N4 C13 H13B . . 108.7
C4 C13 H13B . . 108.7
H13A C13 H13B . . 107.6
C5 C4 C3 . . 117.3(3)
C5 C4 C13 . . 119.3(3)
C3 C4 C13 . . 123.3(3)
N1 C5 C4 . . 124.2(3)
N1 C5 H5A . . 117.9
C4 C5 H5A . . 117.9
C5 N1 C1 . . 117.8(3)
C5 N1 Ag1 . 4_665 120.4(2)
C1 N1 Ag1 . 4_665 121.6(2)
N1 C1 C2 . . 121.7(4)
N1 C1 H1B . . 119.2
C2 C1 H1B . . 119.2
C1 C2 C3 . . 120.0(4)
C1 C2 H2A . . 120.0
C3 C2 H2A . . 120.0
C2 C3 C4 . . 119.0(3)
C2 C3 H3A . . 120.5
C4 C3 H3A . . 120.5
O2 N2 O3 . . 121.6(4)
O2 N2 O4 . . 119.9(4)
O3 N2 O4 . . 118.4(3)
H1WA O1W H1WB . . 105.6

loop_
_geom_bond_atom_site_label_1
_geom_bond_atom_site_label_2
_geom_bond_site_symmetry_2
_geom_bond_distance
Ag1 N1 4_466 2.152(3)
Ag1 N3 . 2.157(3)
N3 C8 . 1.324(5)
N3 C9 . 1.328(5)
C9 C10 . 1.363(5)
C9 H9A . 0.9300
C7 C8 . 1.369(5)
C7 C11 . 1.378(5)
C7 H7A . 0.9300
C8 H8A . 0.9300
C11 C10 . 1.381(5)
C11 C12 . 1.497(5)
C10 H10A . 0.9300
C12 O1 . 1.222(4)
C12 N4 . 1.331(4)
N4 C13 . 1.447(5)
N4 H4A . 0.8600
C13 C4 . 1.508(5)
C13 H13A . 0.9700
C13 H13B . 0.9700
C4 C5 . 1.369(5)
C4 C3 . 1.382(5)
C5 N1 . 1.331(4)
C5 H5A . 0.9300
N1 C1 . 1.336(5)
N1 Ag1 4_665 2.152(3)
C1 C2 . 1.368(5)
C1 H1B . 0.9300
C2 C3 . 1.370(5)
C2 H2A . 0.9300
C3 H3A . 0.9300
O2 N2 . 1.220(4)
N2 O3 . 1.234(4)
N2 O4 . 1.245(4)
O1W H1WA . 0.8499
O1W H1WB . 0.8500

loop_
_geom_hbond_atom_site_label_D
_geom_hbond_atom_site_label_H
_geom_hbond_atom_site_label_A
_geom_hbond_site_symmetry_A
_geom_hbond_distance_DH
_geom_hbond_distance_HA
_geom_hbond_distance_DA
_geom_hbond_angle_DHA
N4 H4A O1W 2_644 0.86 2.04 2.837(4) 153.7
O1W H1WA O1 . 0.85 1.94 2.790(4) 174.3
O1W H1WB O3 4_665 0.85 2.04 2.886(4) 170.5

loop_
_geom_torsion_atom_site_label_1
_geom_torsion_atom_site_label_2
_geom_torsion_atom_site_label_3
_geom_torsion_atom_site_label_4
_geom_torsion_site_symmetry_1
_geom_torsion_site_symmetry_4
_geom_torsion
C8 N3 C9 C10 . . -0.2(6)
Ag1 N3 C9 C10 . . -175.6(3)
C9 N3 C8 C7 . . 0.6(6)
Ag1 N3 C8 C7 . . 175.9(3)
C11 C7 C8 N3 . . -0.5(7)
C8 C7 C11 C10 . . -0.1(6)
C8 C7 C11 C12 . . 178.4(4)
N3 C9 C10 C11 . . -0.3(6)
C7 C11 C10 C9 . . 0.4(6)
C12 C11 C10 C9 . . -178.1(3)
C7 C11 C12 O1 . . -171.7(4)
C10 C11 C12 O1 . . 6.7(5)
C7 C11 C12 N4 . . 7.3(6)
C10 C11 C12 N4 . . -174.2(3)
O1 C12 N4 C13 . . 0.0(6)
C11 C12 N4 C13 . . -179.1(3)
C12 N4 C13 C4 . . 87.7(4)
N4 C13 C4 C5 . . -160.2(3)
N4 C13 C4 C3 . . 23.9(5)
C3 C4 C5 N1 . . 1.0(5)
C13 C4 C5 N1 . . -175.1(3)
C4 C5 N1 C1 . . -0.2(5)
C4 C5 N1 Ag1 . 4_665 -174.5(3)
C5 N1 C1 C2 . . -1.5(6)
Ag1 N1 C1 C2 4_665 . 172.8(3)
N1 C1 C2 C3 . . 2.2(6)
C1 C2 C3 C4 . . -1.3(6)
C5 C4 C3 C2 . . -0.3(5)
C13 C4 C3 C2 . . 175.7(4)
